data_7206462
loop_
_publ_author_name
'Song, Panshu'
'Chen, Xiaotong'
'Xiang, Yu'
'Huang, Lei'
'Zhou, Zhaojuan'
'Wei, Ruirui'
'Tong, Aijun'

_publ_section_title
;
 A ratiometric fluorescent pH probe based on aggregation-induced
 emission enhancement and its application in live-cell imaging
;
_journal_issue 35
_journal_name_full 'Journal of Materials Chemistry'
_journal_page_first 13470
_journal_paper_doi 10.1039/c1jm12098k
_journal_volume 21
_journal_year 2011
_chemical_formula_moiety 'C14 H10 Cl N O3'
_chemical_formula_sum 'C14 H10 Cl N O3'
_chemical_formula_weight 275.68
_chemical_name_systematic
;
?
;
_space_group_IT_number 12
_symmetry_cell_setting monoclinic
_symmetry_space_group_name_Hall '-C 2y'
_symmetry_space_group_name_H-M 'C 1 2/m 1'
_atom_sites_solution_hydrogens geom
_atom_sites_solution_primary direct
_atom_sites_solution_secondary difmap
_audit_creation_method SHELXL-97
_cell_angle_alpha 90.00
_cell_angle_beta 94.40(3)
_cell_angle_gamma 90.00
_cell_formula_units_Z 4
_cell_length_a 6.177(2)
_cell_length_b 7.001(3)
_cell_length_c 28.415(10)
_cell_measurement_reflns_used 55
_cell_measurement_temperature 295(2)
_cell_measurement_theta_max 12.52
_cell_measurement_theta_min 2.84
_cell_volume 1225.2(8)
_computing_cell_refinement 'XSCANS (Bruker, 1997)'
_computing_data_collection 'XSCANS (Bruker, 1997)'
_computing_data_reduction 'XSCANS (Bruker, 1997)'
_computing_molecular_graphics 'SHELXTL (Bruker, 1997)'
_computing_publication_material 'SHELXTL (Bruker, 1997)'
_computing_structure_refinement 'SHELXTL (Bruker, 1997)'
_computing_structure_solution 'SHELXTL (Bruker, 1997)'
_diffrn_ambient_temperature 295(2)
_diffrn_measured_fraction_theta_full 0.994
_diffrn_measured_fraction_theta_max 0.994
_diffrn_measurement_device_type 'Bruker P4'
_diffrn_measurement_method '\w scans'
_diffrn_radiation_monochromator graphite
_diffrn_radiation_source 'fine-focus sealed tube'
_diffrn_radiation_type MoK\a
_diffrn_radiation_wavelength 0.71073
_diffrn_reflns_av_R_equivalents 0.0936
_diffrn_reflns_av_sigmaI/netI 0.1246
_diffrn_reflns_limit_h_max 1
_diffrn_reflns_limit_h_min -7
_diffrn_reflns_limit_k_max 1
_diffrn_reflns_limit_k_min -8
_diffrn_reflns_limit_l_max 34
_diffrn_reflns_limit_l_min -34
_diffrn_reflns_number 1863
_diffrn_reflns_theta_full 25.51
_diffrn_reflns_theta_max 25.51
_diffrn_reflns_theta_min 2.16
_diffrn_standards_decay_% 0
_diffrn_standards_interval_count 97
_diffrn_standards_number 3
_exptl_absorpt_coefficient_mu 0.314
_exptl_absorpt_correction_type none
_exptl_crystal_colour yellow
_exptl_crystal_density_diffrn 1.495
_exptl_crystal_density_meas ?
_exptl_crystal_density_method 'not measured'
_exptl_crystal_description plate
_exptl_crystal_F_000 568
_exptl_crystal_size_max 0.50
_exptl_crystal_size_mid 0.40
_exptl_crystal_size_min 0.20
_refine_diff_density_max 0.300
_refine_diff_density_min -0.275
_refine_diff_density_rms 0.055
_refine_ls_extinction_method none
_refine_ls_goodness_of_fit_ref 1.093
_refine_ls_hydrogen_treatment constr
_refine_ls_matrix_type full
_refine_ls_number_parameters 156
_refine_ls_number_reflns 1244
_refine_ls_number_restraints 6
_refine_ls_restrained_S_all 1.120
_refine_ls_R_factor_all 0.1925
_refine_ls_R_factor_gt 0.0808
_refine_ls_shift/su_max 0.001
_refine_ls_shift/su_mean 0.000
_refine_ls_structure_factor_coef Fsqd
_refine_ls_weighting_details 'calc w=1/[\s^2^(Fo^2^)+(0.0010P)^2^+3.0000P] where P=(Fo^2^+2Fc^2^)/3'
_refine_ls_weighting_scheme calc
_refine_ls_wR_factor_gt 0.1405
_refine_ls_wR_factor_ref 0.1787
_reflns_number_gt 534
_reflns_number_total 1244
_reflns_threshold_expression I>2\s(I)
_cod_data_source_file c1jm12098k.txt
_cod_data_source_block taj-12r
_cod_depositor_comments
;
The following automatic conversions were performed:

'_symmetry_cell_setting' value 'Monoclinic' changed to 'monoclinic'
according to /home/saulius/struct/CIF-dictionaries/cif_core.dic
dictionary named 'cif_core.dic' version 2.4.1 from 2010-06-29.

Automatic conversion script
Id: cif_fix_values 1715 2011-07-08 13:25:40Z adriana 

The following automatic conversions were performed:

'_exptl_crystal_density_meas' value 'none' was changed to '?' - the
value is perceived as not measured.

Automatic conversion script
Id: cif_fix_values 3008 2015-01-20 13:52:24Z robertas 
;
_cod_original_cell_volume 1225.1(8)
_cod_original_sg_symbol_H-M C2/m
_cod_database_code 7206462

loop_
_symmetry_equiv_pos_as_xyz
'x, y, z'
'-x, y, -z'
'x+1/2, y+1/2, z'
'-x+1/2, y+1/2, -z'
'-x, -y, -z'
'x, -y, z'
'-x+1/2, -y+1/2, -z'
'x+1/2, -y+1/2, z'

loop_
_atom_site_label
_atom_site_type_symbol
_atom_site_fract_x
_atom_site_fract_y
_atom_site_fract_z
_atom_site_U_iso_or_equiv
_atom_site_adp_type
_atom_site_occupancy
_atom_site_symmetry_multiplicity
_atom_site_calc_flag
_atom_site_refinement_flags
Cl1 Cl 0.2011(4) 0.0734(4) 0.04136(7) 0.0723(11) Uani 0.50 1 d P
O1 O 0.7911(9) -0.0760(11) 0.2097(2) 0.060(2) Uani 0.50 1 d P
H1A H 0.7458 0.0000 0.2287 0.12(5) Uiso 1 2 d SR
O2 O -0.0560(10) -0.0808(11) 0.44465(18) 0.069(3) Uani 0.50 1 d P
O3 O 0.2422(9) 0.0690(11) 0.4743(2) 0.067(3) Uani 0.50 1 d P
H3B H 0.2108 0.0166 0.4987 0.07(3) Uiso 0.50 1 d PR
N1 N 0.4739(9) 0.0000 0.26102(17) 0.0496(16) Uani 1 2 d S
C1 C 0.4377(11) 0.0000 0.1761(2) 0.057(2) Uani 1 2 d S
C2 C 0.6520(12) -0.037(3) 0.1715(2) 0.044(5) Uani 0.50 1 d P
C3 C 0.7209(13) -0.0710(14) 0.1265(2) 0.050(3) Uani 0.50 1 d P
H3A H 0.8651 -0.1184 0.1236 0.060 Uiso 0.50 1 d PR
C4 C 0.5859(13) -0.0430(12) 0.0871(3) 0.040(3) Uani 0.50 1 d P
H4A H 0.6347 -0.0682 0.0565 0.048 Uiso 0.50 1 d PR
C5 C 0.3750(13) 0.037(2) 0.0918(2) 0.043(4) Uani 0.50 1 d P
C6 C 0.3025(13) 0.0657(12) 0.1353(2) 0.041(2) Uani 0.50 1 d P
H6A H 0.1583 0.1131 0.1383 0.049 Uiso 0.50 1 d PR
C7 C 0.3605(13) 0.0000 0.2227(3) 0.089(3) Uani 1 2 d SU
H7A H 0.2107 0.0000 0.2244 0.106 Uiso 1 2 calc SR
C8 C 0.3814(11) 0.0000 0.3050(2) 0.0445(18) Uani 1 2 d S
C9 C 0.5064(13) -0.0744(12) 0.3448(3) 0.043(2) Uani 0.50 1 d P
H9A H 0.6442 -0.1328 0.3405 0.052 Uiso 0.50 1 d PR
C10 C 0.4264(12) -0.0634(13) 0.3885(2) 0.045(3) Uani 0.50 1 d P
H10A H 0.5151 -0.1006 0.4162 0.054 Uiso 0.50 1 d PR
C11 C 0.2167(10) 0.0000 0.3933(2) 0.0378(16) Uani 1 2 d S
C12 C 0.0997(13) 0.0731(12) 0.3542(2) 0.041(2) Uani 0.50 1 d P
H12A H -0.0379 0.1319 0.3585 0.050 Uiso 0.50 1 d PR
C13 C 0.1725(12) 0.0643(12) 0.3097(2) 0.039(2) Uani 0.50 1 d P
H13A H 0.0817 0.1001 0.2822 0.046 Uiso 0.50 1 d PR
C14 C 0.1285(13) 0.0000 0.4407(2) 0.0501(19) Uani 1 2 d S

loop_
_atom_site_aniso_label
_atom_site_aniso_U_11
_atom_site_aniso_U_22
_atom_site_aniso_U_33
_atom_site_aniso_U_23
_atom_site_aniso_U_13
_atom_site_aniso_U_12
Cl1 0.0754(17) 0.096(3) 0.0449(11) -0.0016(15) -0.0017(10) 0.0046(18)
O1 0.041(3) 0.081(7) 0.057(3) -0.011(4) -0.002(3) 0.008(4)
O2 0.055(4) 0.097(7) 0.055(4) -0.014(4) 0.011(3) -0.021(4)
O3 0.070(4) 0.087(8) 0.045(3) -0.002(4) 0.009(3) -0.011(5)
N1 0.046(3) 0.064(4) 0.040(3) 0.000 0.005(3) 0.000
C1 0.045(4) 0.085(6) 0.042(4) 0.000 0.010(3) 0.000
C2 0.045(5) 0.042(16) 0.043(4) 0.005(6) -0.003(3) -0.010(6)
C3 0.045(5) 0.063(8) 0.042(4) -0.001(5) 0.006(4) -0.007(5)
C4 0.060(5) 0.014(9) 0.050(4) 0.000(4) 0.025(4) -0.004(4)
C5 0.063(5) 0.029(14) 0.037(4) 0.005(4) -0.001(3) 0.008(5)
C6 0.038(4) 0.037(6) 0.048(4) 0.001(4) 0.006(3) -0.009(4)
C7 0.054(5) 0.157(8) 0.056(4) 0.000 0.011(4) 0.000
C8 0.046(4) 0.049(5) 0.038(3) 0.000 0.004(3) 0.000
C9 0.035(4) 0.046(6) 0.049(4) 0.003(5) 0.003(4) 0.005(5)
C10 0.050(5) 0.048(8) 0.036(4) 0.007(4) -0.006(4) -0.004(5)
C11 0.041(4) 0.034(4) 0.039(3) 0.000 0.006(3) 0.000
C12 0.040(4) 0.036(6) 0.049(4) 0.000(4) 0.008(4) 0.000(4)
C13 0.040(5) 0.037(6) 0.039(4) 0.001(4) 0.001(3) 0.002(4)
C14 0.057(5) 0.057(5) 0.036(4) 0.000 -0.005(3) 0.000

loop_
_atom_type_symbol
_atom_type_description
_atom_type_scat_dispersion_real
_atom_type_scat_dispersion_imag
_atom_type_scat_source
C C 0.0033 0.0016 'International Tables Vol C Tables 4.2.6.8 and 6.1.1.4'
H H 0.0000 0.0000 'International Tables Vol C Tables 4.2.6.8 and 6.1.1.4'
N N 0.0061 0.0033 'International Tables Vol C Tables 4.2.6.8 and 6.1.1.4'
O O 0.0106 0.0060 'International Tables Vol C Tables 4.2.6.8 and 6.1.1.4'
Cl Cl 0.1484 0.1585 'International Tables Vol C Tables 4.2.6.8 and 6.1.1.4'

loop_
_geom_angle_atom_site_label_1
_geom_angle_atom_site_label_2
_geom_angle_atom_site_label_3
_geom_angle
C2 O1 H1A 99.7
C14 O3 H3B 108.7
C7 N1 C8 122.3(6)
C2 C1 C7 118.7(7)
C2 C1 C6 119.1(7)
C7 C1 C6 121.5(7)
O1 C2 C1 121.3(7)
O1 C2 C3 118.6(9)
C1 C2 C3 119.1(7)
C4 C3 C2 121.2(8)
C4 C3 H3A 119.6
C2 C3 H3A 119.1
C3 C4 C5 119.1(7)
C3 C4 H4A 120.4
C5 C4 H4A 120.4
C6 C5 C4 120.3(8)
C6 C5 Cl1 120.1(7)
C4 C5 Cl1 119.2(6)
C5 C6 C1 118.1(8)
C5 C6 H6A 120.0
C1 C6 H6A 121.4
N1 C7 C1 126.7(8)
N1 C7 H7A 116.6
C1 C7 H7A 116.6
C13 C8 N1 121.8(5)
C13 C8 C9 120.0(6)
N1 C8 C9 118.2(6)
C10 C9 C8 119.2(7)
C10 C9 H9A 121.4
C8 C9 H9A 119.4
C9 C10 C11 120.7(7)
C9 C10 H10A 120.3
C11 C10 H10A 119.0
C12 C11 C10 118.4(6)
C12 C11 C14 121.5(6)
C10 C11 C14 119.9(6)
C13 C12 C11 122.5(8)
C13 C12 H12A 119.4
C11 C12 H12A 118.1
C12 C13 C8 118.4(7)
C12 C13 H13A 121.7
C8 C13 H13A 119.9
O3 C14 O2 123.8(7)
O3 C14 C11 118.1(7)
O2 C14 C11 117.9(5)

loop_
_geom_bond_atom_site_label_1
_geom_bond_atom_site_label_2
_geom_bond_distance
Cl1 C5 1.741(7)
O1 C2 1.360(8)
O1 H1A 0.8217
O2 C14 1.285(8)
O3 C14 1.241(7)
O3 H3B 0.8202
N1 C7 1.249(8)
N1 C8 1.414(7)
C1 C2 1.365(10)
C1 C7 1.440(9)
C1 C6 1.450(9)
C2 C3 1.399(10)
C3 C4 1.357(9)
C3 H3A 0.9600
C4 C5 1.435(11)
C4 H4A 0.9599
C5 C6 1.363(10)
C6 H6A 0.9600
C7 H7A 0.9300
C8 C13 1.382(9)
C8 C9 1.417(9)
C9 C10 1.375(10)
C9 H9A 0.9600
C10 C11 1.386(9)
C10 H10A 0.9600
C11 C12 1.378(8)
C11 C14 1.489(8)
C12 C13 1.376(9)
C12 H12A 0.9599
C13 H13A 0.9598

loop_
_geom_hbond_atom_site_label_D
_geom_hbond_atom_site_label_H
_geom_hbond_atom_site_label_A
_geom_hbond_distance_DH
_geom_hbond_distance_HA
_geom_hbond_distance_DA
_geom_hbond_angle_DHA
_geom_hbond_site_symmetry_A
O1 H1A N1 0.82 1.97 2.585(9) 130.5 .
O3 H3B O2 0.82 1.98 2.652(8) 138.0 5_556
